data_2009795
loop_
_publ_author_name
'Adovasio, Victor'
'Lina, Fausto'
'Nardelli, Mario'
'Pelizzi, Giancarlo'

_publ_section_title
;
 Lithium bis(tetramethyllammonium) hexanitrocobaltate(III) at 113 and
 293 K
;
_journal_issue 6
_journal_name_full 'Acta Crystallographica Section C'
_journal_page_first 871
_journal_page_last 874
_journal_paper_doi 10.1107/S0108270193011588
_journal_volume 50
_journal_year 1994
_chemical_formula_analytical 'Li 1+,2C4 H12 N1 1+, [Co1 (N1 O2)~6~] 3-'
_chemical_formula_moiety 'Li 1+,2(C4 H12 N1 1+), Co1 N6 O12 3-'
_chemical_formula_sum 'C8 H24 Co Li N8 O12'
_chemical_formula_weight 490.20
_chemical_name_systematic
;
Lithium bis(tetramethylammonium) hexanitrocobaltate(III)
;
_space_group_IT_number 164
_symmetry_cell_setting trigonal
_symmetry_space_group_name_Hall '-P 3 2"'
_symmetry_space_group_name_H-M 'P -3 m 1'
_cell_angle_alpha 90
_cell_angle_beta 90
_cell_angle_gamma 120
_cell_formula_units_Z 1
_cell_length_a 8.979(6)
_cell_length_b 8.979(6)
_cell_length_c 7.053(5)
_cell_measurement_reflns_used 25
_cell_measurement_temperature 293(2)
_cell_measurement_theta_max 17.20
_cell_measurement_theta_min 11.13
_cell_volume 492.4(6)
_computing_cell_refinement 'LQPARM (Nardelli & Mangia, 1984)'
_computing_data_collection 'local programs'
_computing_data_reduction 'local programs'
_computing_molecular_graphics
;
 ORTEP (Johnson, 1965), PLUTO (Motherwell & Clegg, 1976)
;
_computing_publication_material
;
 PARST (Nardelli, 1983), PARSTCIF (Nardelli, 1992)
;
_computing_structure_refinement 'SHELX76 (Sheldrick, 1976)'
_computing_structure_solution 'SHELXS86 (Sheldrick, 1985)'
_diffrn_ambient_temperature 293(2)
_diffrn_measurement_device 'Philips PW1100 diffractometer'
_diffrn_measurement_method '\q-2\q scan'
_diffrn_radiation_monochromator graphite
_diffrn_radiation_source 'fine focus X-ray sealed tube'
_diffrn_radiation_type 'Mo K\a mean'
_diffrn_radiation_wavelength .71069
_diffrn_reflns_av_R_equivalents .0322
_diffrn_reflns_limit_h_max 12
_diffrn_reflns_limit_h_min -12
_diffrn_reflns_limit_k_max 12
_diffrn_reflns_limit_k_min -12
_diffrn_reflns_limit_l_max 9
_diffrn_reflns_limit_l_min 0
_diffrn_reflns_number 3086
_diffrn_reflns_reduction_process
;
Standard. Lorentz and polarization correction.
;
_diffrn_reflns_theta_max 30
_diffrn_reflns_theta_min 3
_diffrn_standards_decay_% 'within statistical fluctuation'
_diffrn_standards_interval_count 100
_diffrn_standards_number 1
_exptl_absorpt_coefficient_mu .948
_exptl_absorpt_correction_T_max .735
_exptl_absorpt_correction_T_min .732
_exptl_absorpt_correction_type sphere
_exptl_crystal_colour 'red brown'
_exptl_crystal_density_diffrn 1.653
_exptl_crystal_description
;
 small pseudo octahedra
;
_exptl_crystal_F_000 254
_exptl_crystal_size_max .55
_exptl_crystal_size_mid .40
_exptl_crystal_size_min .39
_refine_diff_density_max .46
_refine_diff_density_min -.26
_refine_ls_extinction_method 'not applied'
_refine_ls_hydrogen_treatment refall
_refine_ls_matrix_type full
_refine_ls_number_parameters 45
_refine_ls_number_reflns 554
_refine_ls_number_restraints 0
_refine_ls_R_factor_obs .0210
_refine_ls_shift/esd_max <0.001
_refine_ls_structure_factor_coef Fsqd
_refine_ls_weighting_scheme
; w = 1/[\s^2^(F~o~^2^) + (0.0180P)^2^ + 0.2025P]
where P = (F~o~^2^ + 2F~c~^2^)/3
;
_refine_ls_wR_factor_obs .0609
_reflns_number_observed 532
_reflns_number_total 567
_reflns_observed_criterion I>2\s(I)
_cod_data_source_file mu1078.cif
_cod_data_source_block 293K
_cod_original_cell_volume 492.5(6)
_cod_database_code 2009795

loop_
_symmetry_equiv_pos_as_xyz
x,y,z
y,y-x,-z
x-y,x,-z
-y,-x,z
y-x,y,z
x,x-y,z
-y,x-y,z
y-x,-x,z
-x,-y,-z
y,x,-z
x-y,-y,-z
-x,y-x,-z

loop_
_atom_site_aniso_label
_atom_site_aniso_U_11
_atom_site_aniso_U_22
_atom_site_aniso_U_33
_atom_site_aniso_U_12
_atom_site_aniso_U_13
_atom_site_aniso_U_23
Co .0166(2) .0166(2) .0065(2) .00830(10) .0000 .0000
Li .0171(16) .0171(16) .009(2) .0086(8) .0000 .0000
O1 .0539(7) .0539(7) .0116(5) .0418(7) -.0011(2) .0011(2)
O2 .0794(10) .0749(10) .0246(6) .0659(10) .0026(2) -.0026(2)
N1 .0257(5) .0257(5) .0134(5) .0165(5) -.0003(2) .0003(2)
N2 .0215(7) .0215(7) .0219(10) .0108(3) .0000 .0000
C1 .0437(9) .0437(9) .0471(11) .0301(10) -.0055(4) .0055(4)
C2 .0442(12) .0442(12) .0225(13) .0221(6) .0000 .0000

loop_
_atom_site_label
_atom_site_fract_x
_atom_site_fract_y
_atom_site_fract_z
_atom_site_U_iso_or_equiv
_atom_site_thermal_displace_type
_atom_site_calc_flag
_atom_site_calc_attached_atom
_atom_site_type_symbol
Co .00000 .00000 .00000 .01330(10) aniso calc . Co
Li .00000 .00000 .50000 .0143(13) aniso calc . Li
O1 .10570(8) -.10570(8) .32842(14) .0332(5) aniso . . O
O2 .17540(9) -.17540(9) .07095(18) .0455(8) aniso . . O
N1 .10589(8) -.10589(8) .15229(16) .0199(4) aniso . . N
N2 .33333 .66667 .64114(3) .0216(6) aniso . . N
C1 .42387(14) .57613(14) .71261(6) .0411(7) aniso . . C
C2 .33333 .66667 .4286(5) .0369(9) aniso . . C
H11 .358(2) .460(3) .662(2) .054(6) iso . C1 H
H12 .424(2) .576(2) .857(4) .064(9) iso . C1 H
H21 .2749(17) .7251(17) .391(3) .051(8) iso . C2 H

loop_
_atom_type_symbol
_atom_type_description
_atom_type_scat_dispersion_real
_atom_type_scat_dispersion_imag
_atom_type_scat_source
Co ? ? ? ?
Li ? ? ? ?
O Oxygen .008 .006 IntTabIV
N Nitrogen .004 .003 IntTabIV
C Carbon .002 .002 IntTabIV
H Hydrogen .000 .000 IntTabIV

loop_
_geom_angle_atom_site_label_1
_geom_angle_atom_site_label_2
_geom_angle_atom_site_label_3
_geom_angle
_geom_angle_publ_flag
Li O1 N1 126.50(10) yes
O1 N1 O2 118.10(10) yes
Co N1 O2 118.90(10) yes
Co N1 O1 123.00(10) yes
C1 N2 C2 109.70(10) yes
N2 C1 H12 110.0(10) no
N2 C1 H11 105.0(10) no
H11 C1 H12 112(2) no
N2 C2 H21 106.0(10) no

loop_
_geom_bond_atom_site_label_1
_geom_bond_atom_site_label_2
_geom_bond_distance
_geom_bond_publ_flag
Co N1 1.9660(10) yes
Li O1 2.0410(10) no
O1 N1 1.242(2) yes
O2 N1 1.224(2) yes
N2 C1 1.496(2) yes
N2 C2 1.499(4) yes
C1 H11 .97(2) no
C1 H12 1.02(3) no
C2 H21 .95(2) no

loop_
_geom_contact_atom_site_label_1
_geom_contact_atom_site_label_2
_geom_contact_distance
_geom_contact_site_symmetry_2
_geom_contact_publ_flag
Co O1 2.838(2) . no
Co O2 2.773(2) . no
Li N1 2.952(2) . no
O1 H21 2.67(2) . no
O2 H21 2.74(2) . no
C2 H11 2.55(3) . no
C2 H12 2.59(2) . no
Li O1 2.0410(10) . yes
O2 N2 3.902(3) 1_544 yes
N1 N1 2.852(2) 8 yes
N1 N1 2.707(2) 2 yes
O1 O1 2.847(2) 8 yes
O1 O1 2.926(2) 3_556 yes
C1 O2 3.308(3) 7_556 yes
H11 O1 2.77(2) 3_556 no
H12 O2 2.62(2) 7_556 no
H21 O1 2.67(2) 1_565 no
H21 O2 2.74(2) 1_565 no

loop_
_geom_torsion_atom_site_label_1
_geom_torsion_atom_site_label_2
_geom_torsion_atom_site_label_3
_geom_torsion_atom_site_label_4
_geom_torsion
Li O1 N1 Co .2(2)
Li O1 N1 O2 -179.80(10)
